data_4085643
loop_
_publ_author_name
'Arae, Sachie'
'Nakajima, Kiyohiko'
'Takahashi, Tamotsu'
'Ogasawara, Masamichi'

_publ_section_title
;
 Enantioselective Desymmetrization of 1,2,3-Trisubstituted Metallocenes by
 Molybdenum-Catalyzed Asymmetric Intraannular Ring-Closing Metathesis
;
_journal_issue 7
_journal_name_full Organometallics
_journal_page_first 1197
_journal_paper_doi 10.1021/om5011484
_journal_volume 34
_journal_year 2015
_chemical_formula_moiety 'C28 H34 Fe'
_chemical_formula_sum 'C28 H34 Fe'
_chemical_formula_weight 426.40
_space_group_IT_number 19
_symmetry_cell_setting orthorhombic
_symmetry_Int_Tables_number 19
_symmetry_space_group_name_Hall 'P 2ac 2ab'
_symmetry_space_group_name_H-M 'P 21 21 21'
_atom_sites_solution_hydrogens geom
_atom_sites_solution_primary direct
_atom_sites_solution_secondary difmap
_audit_creation_method SHELXL-97
_cell_angle_alpha 90.00
_cell_angle_beta 90.00
_cell_angle_gamma 90.00
_cell_formula_units_Z 4
_cell_length_a 25.696(6)
_cell_length_b 11.568(3)
_cell_length_c 7.740(2)
_cell_measurement_reflns_used 15778
_cell_measurement_temperature 298
_cell_measurement_theta_max 27.42
_cell_measurement_theta_min 3.08
_cell_volume 2300.7(10)
_computing_cell_refinement 'RAPID AUTO'
_computing_data_collection 'RAPID AUTO'
_computing_data_reduction 'RAPID AUTO'
_computing_molecular_graphics 'CrystalStructure 4.0 (Rigaku, 2010)'
_computing_publication_material 'CrystalStructure 4.0'
_computing_structure_refinement 'SHELXL-97 (Sheldrick, 2008)'
_computing_structure_solution 'SHELXS-97 (Sheldrick, 2008)'
_diffrn_ambient_temperature 298
_diffrn_detector_area_resol_mean 10.000
_diffrn_measured_fraction_theta_full 0.998
_diffrn_measured_fraction_theta_max 0.998
_diffrn_measurement_device_type 'Rigaku R-AXIS RAPID'
_diffrn_measurement_method \w
_diffrn_radiation_monochromator graphite
_diffrn_radiation_source 'sealed tube'
_diffrn_radiation_type MoK\a
_diffrn_radiation_wavelength 0.71075
_diffrn_reflns_av_R_equivalents 0.0430
_diffrn_reflns_av_sigmaI/netI 0.0346
_diffrn_reflns_limit_h_max 33
_diffrn_reflns_limit_h_min -33
_diffrn_reflns_limit_k_max 14
_diffrn_reflns_limit_k_min -14
_diffrn_reflns_limit_l_max 9
_diffrn_reflns_limit_l_min -10
_diffrn_reflns_number 22534
_diffrn_reflns_theta_full 27.42
_diffrn_reflns_theta_max 27.42
_diffrn_reflns_theta_min 3.07
_exptl_absorpt_coefficient_mu 0.666
_exptl_absorpt_correction_T_max 0.9363
_exptl_absorpt_correction_T_min 0.7764
_exptl_absorpt_correction_type numerical
_exptl_absorpt_process_details 'NUMABS (Rigaku, 1999)'
_exptl_crystal_colour brown
_exptl_crystal_density_diffrn 1.231
_exptl_crystal_density_method 'not measured'
_exptl_crystal_description prism
_exptl_crystal_F_000 912
_exptl_crystal_size_max 0.40
_exptl_crystal_size_mid 0.20
_exptl_crystal_size_min 0.10
_refine_diff_density_max 0.213
_refine_diff_density_min -0.175
_refine_diff_density_rms 0.035
_refine_ls_abs_structure_details 'Flack H D (1983), Acta Cryst. A39, 876-881'
_refine_ls_abs_structure_Flack 0.03(3)
_refine_ls_extinction_method none
_refine_ls_goodness_of_fit_ref 1.023
_refine_ls_hydrogen_treatment refall
_refine_ls_matrix_type full
_refine_ls_number_parameters 398
_refine_ls_number_reflns 5209
_refine_ls_number_restraints 0
_refine_ls_restrained_S_all 1.023
_refine_ls_R_factor_all 0.0538
_refine_ls_R_factor_gt 0.0339
_refine_ls_shift/su_max 0.002
_refine_ls_shift/su_mean 0.000
_refine_ls_structure_factor_coef Fsqd
_refine_ls_weighting_details 'calc w=1/[\s^2^(Fo^2^)+(0.0380P)^2^+0.2502P] where P=(Fo^2^+2Fc^2^)/3'
_refine_ls_weighting_scheme calc
_refine_ls_wR_factor_gt 0.0737
_refine_ls_wR_factor_ref 0.0810
_reflns_number_gt 3928
_reflns_number_total 5209
_reflns_threshold_expression >2sigma(I)
_cod_data_source_file om5011484_si_002.cif
_cod_data_source_block tt285
_cod_depositor_comments 'Adding full bibliography for 4085643.cif.'
_cod_original_cell_volume 2300.6(11)
_cod_database_code 4085643

loop_
_symmetry_equiv_pos_as_xyz
'x, y, z'
'x+1/2, -y+1/2, -z'
'-x, y+1/2, -z+1/2'
'-x+1/2, -y, z+1/2'

loop_
_atom_site_label
_atom_site_type_symbol
_atom_site_fract_x
_atom_site_fract_y
_atom_site_fract_z
_atom_site_U_iso_or_equiv
_atom_site_adp_type
_atom_site_occupancy
_atom_site_symmetry_multiplicity
_atom_site_calc_flag
Fe1 Fe 0.130480(9) 0.74773(6) 0.32321(3) 0.03349(9) Uani 1 1 d
C1 C 0.19939(7) 0.7444(5) 0.4569(3) 0.0420(5) Uani 1 1 d
C2 C 0.25440(8) 0.7445(6) 0.3905(3) 0.0501(6) Uani 1 1 d
C3 C 0.29613(7) 0.7499(5) 0.5270(3) 0.0446(5) Uani 1 1 d
C4 C 0.35063(8) 0.7520(7) 0.4591(4) 0.0603(6) Uani 1 1 d
C5 C 0.28593(11) 0.7465(8) 0.6921(3) 0.0743(9) Uani 1 1 d
C6 C 0.17025(16) 0.6447(4) 0.5019(5) 0.0416(10) Uani 1 1 d
C7 C 0.1790(2) 0.5238(5) 0.4929(7) 0.0604(14) Uani 1 1 d
C8 C 0.1412(3) 0.4504(4) 0.5484(8) 0.0771(18) Uani 1 1 d
C9 C 0.0938(2) 0.4891(5) 0.6209(8) 0.0667(15) Uani 1 1 d
C10 C 0.08340(18) 0.6036(4) 0.6364(8) 0.0569(13) Uani 1 1 d
C11 C 0.12130(17) 0.6847(4) 0.5739(6) 0.0398(11) Uani 1 1 d
C12 C 0.12075(16) 0.8071(4) 0.5742(6) 0.0420(12) Uani 1 1 d
C13 C 0.08134(16) 0.8925(4) 0.6383(7) 0.0504(12) Uani 1 1 d
C14 C 0.09729(19) 1.0157(4) 0.6144(7) 0.0549(13) Uani 1 1 d
C15 C 0.14304(17) 1.0484(4) 0.5547(7) 0.0530(12) Uani 1 1 d
C16 C 0.18541(19) 0.9687(5) 0.4966(7) 0.0531(12) Uani 1 1 d
C17 C 0.16947(16) 0.8441(4) 0.5070(6) 0.0413(10) Uani 1 1 d
C18 C 0.0557(2) 1.1027(4) 0.6636(7) 0.0773(12) Uani 1 1 d
C19 C 0.14075(17) 0.6871(4) 0.0733(6) 0.0405(11) Uani 1 1 d
C20 C 0.09187(14) 0.6475(3) 0.1436(6) 0.0406(10) Uani 1 1 d
C21 C 0.06174(7) 0.7475(4) 0.1876(2) 0.0418(4) Uani 1 1 d
C22 C 0.09170(15) 0.8466(3) 0.1471(7) 0.0418(11) Uani 1 1 d
C23 C 0.14012(18) 0.8107(4) 0.0808(6) 0.0406(11) Uani 1 1 d
C24 C 0.1837(2) 0.6098(5) 0.0108(7) 0.0545(13) Uani 1 1 d
C25 C 0.0753(2) 0.5263(4) 0.1592(10) 0.0583(14) Uani 1 1 d
C26 C 0.00753(9) 0.7434(6) 0.2607(4) 0.0596(8) Uani 1 1 d
C27 C 0.0731(2) 0.9708(4) 0.1643(9) 0.0585(14) Uani 1 1 d
C28 C 0.1820(2) 0.8866(5) 0.0105(6) 0.0539(13) Uani 1 1 d
H1 H 0.2625(12) 0.829(3) 0.335(5) 0.054(11) Uiso 1 1 d
H2 H 0.2583(11) 0.691(3) 0.302(5) 0.040(9) Uiso 1 1 d
H3 H 0.3748(9) 0.734(3) 0.554(3) 0.055(8) Uiso 1 1 d
H4 H 0.3529(14) 0.692(3) 0.373(5) 0.058(12) Uiso 1 1 d
H5 H 0.3569(16) 0.825(4) 0.415(6) 0.088(18) Uiso 1 1 d
H6 H 0.2530(9) 0.781(2) 0.739(3) 0.045(7) Uiso 1 1 d
H7 H 0.3154(11) 0.730(4) 0.773(4) 0.080(10) Uiso 1 1 d
H8 H 0.2083(12) 0.504(3) 0.442(5) 0.054(10) Uiso 1 1 d
H9 H 0.1481(12) 0.372(4) 0.552(5) 0.051(11) Uiso 1 1 d
H10 H 0.0659(13) 0.425(3) 0.651(6) 0.063(12) Uiso 1 1 d
H11 H 0.0529(13) 0.632(3) 0.695(5) 0.065(10) Uiso 1 1 d
H12 H 0.0787(10) 0.883(2) 0.770(4) 0.043(7) Uiso 1 1 d
H13 H 0.0455(9) 0.877(2) 0.591(3) 0.032(6) Uiso 1 1 d
H14 H 0.1546(16) 1.134(4) 0.527(6) 0.092(18) Uiso 1 1 d
H15 H 0.2172(12) 0.981(3) 0.577(5) 0.072(10) Uiso 1 1 d
H16 H 0.2002(13) 0.991(3) 0.380(5) 0.065(11) Uiso 1 1 d
H17 H 0.0475(17) 1.096(4) 0.786(7) 0.115(16) Uiso 1 1 d
H18 H 0.0222(19) 1.079(4) 0.599(7) 0.132(17) Uiso 1 1 d
H19 H 0.064(2) 1.179(5) 0.654(9) 0.18(3) Uiso 1 1 d
H20 H 0.193(2) 0.534(5) 0.109(7) 0.12(2) Uiso 1 1 d
H21 H 0.2170(15) 0.655(4) 0.008(5) 0.078(14) Uiso 1 1 d
H22 H 0.1725(15) 0.570(3) -0.084(6) 0.080(13) Uiso 1 1 d
H23 H 0.0647(12) 0.507(2) 0.267(4) 0.043(8) Uiso 1 1 d
H24 H 0.0994(18) 0.473(4) 0.156(8) 0.11(2) Uiso 1 1 d
H25 H 0.0470(12) 0.510(3) 0.071(4) 0.047(8) Uiso 1 1 d
H26 H 0.0044(10) 0.806(3) 0.369(4) 0.058(9) Uiso 1 1 d
H27 H -0.0036(12) 0.673(3) 0.282(5) 0.058(10) Uiso 1 1 d
H28 H -0.0145(11) 0.783(3) 0.176(4) 0.068(10) Uiso 1 1 d
H29 H 0.0408(12) 0.975(3) 0.254(4) 0.054(9) Uiso 1 1 d
H30 H 0.1053(14) 1.025(3) 0.206(6) 0.077(14) Uiso 1 1 d
H31 H 0.0723(16) 1.005(3) 0.056(6) 0.080(12) Uiso 1 1 d
H32 H 0.1817(13) 0.958(3) 0.065(5) 0.048(10) Uiso 1 1 d
H33 H 0.2138(13) 0.868(3) 0.046(5) 0.051(10) Uiso 1 1 d
H34 H 0.1822(10) 0.888(2) -0.121(4) 0.036(7) Uiso 1 1 d

loop_
_atom_site_aniso_label
_atom_site_aniso_U_11
_atom_site_aniso_U_22
_atom_site_aniso_U_33
_atom_site_aniso_U_23
_atom_site_aniso_U_13
_atom_site_aniso_U_12
Fe1 0.03210(13) 0.03690(15) 0.03148(13) -0.0003(4) 0.00170(10) 0.0010(4)
C1 0.0353(9) 0.0577(15) 0.0329(9) -0.003(3) -0.0004(7) 0.008(2)
C2 0.0345(9) 0.078(2) 0.0382(10) -0.006(3) 0.0036(8) 0.004(3)
C3 0.0373(9) 0.0511(12) 0.0455(11) 0.009(3) -0.0022(8) 0.009(3)
C4 0.0390(10) 0.0753(19) 0.0666(16) 0.005(4) 0.0000(11) 0.000(3)
C5 0.0554(14) 0.125(3) 0.0421(13) 0.013(5) -0.0055(11) 0.002(4)
C6 0.0372(19) 0.056(3) 0.032(2) 0.0036(18) 0.000(2) 0.0002(18)
C7 0.074(3) 0.057(3) 0.050(3) 0.009(2) 0.004(3) 0.025(2)
C8 0.127(5) 0.043(3) 0.061(4) 0.021(3) -0.010(4) 0.001(3)
C9 0.077(3) 0.062(3) 0.061(3) 0.017(3) 0.013(3) -0.006(3)
C10 0.062(3) 0.059(3) 0.051(3) 0.012(3) 0.007(3) -0.014(2)
C11 0.051(3) 0.042(2) 0.026(2) 0.0042(17) -0.002(2) 0.0028(19)
C12 0.033(2) 0.055(2) 0.037(3) -0.0007(19) 0.007(2) 0.0033(17)
C13 0.043(2) 0.067(3) 0.041(3) -0.012(2) 0.008(2) 0.000(2)
C14 0.070(3) 0.050(2) 0.045(3) -0.012(2) -0.012(2) 0.013(2)
C15 0.062(2) 0.047(3) 0.050(3) -0.004(2) -0.001(2) -0.009(2)
C16 0.055(2) 0.051(3) 0.053(3) -0.008(2) 0.003(2) -0.0144(19)
C17 0.042(2) 0.048(2) 0.034(2) -0.0016(18) 0.000(2) -0.0143(18)
C18 0.083(3) 0.076(3) 0.074(3) -0.021(2) -0.006(2) 0.029(2)
C19 0.040(3) 0.054(3) 0.027(2) -0.0084(18) 0.001(2) -0.005(2)
C20 0.038(2) 0.047(2) 0.037(3) -0.010(2) -0.005(2) -0.0001(17)
C21 0.0355(8) 0.0473(11) 0.0427(10) 0.001(3) -0.0040(8) 0.000(2)
C22 0.047(2) 0.0382(19) 0.040(3) -0.006(2) -0.004(2) 0.0097(18)
C23 0.047(3) 0.042(2) 0.033(2) 0.0016(18) -0.002(2) -0.011(2)
C24 0.055(3) 0.052(3) 0.056(4) -0.019(3) 0.001(3) 0.016(2)
C25 0.060(3) 0.052(2) 0.063(4) -0.004(3) 0.005(3) -0.011(2)
C26 0.0367(10) 0.070(2) 0.0721(18) -0.019(3) -0.0011(11) -0.001(3)
C27 0.078(4) 0.041(2) 0.056(3) 0.005(3) -0.011(4) 0.015(2)
C28 0.054(3) 0.074(3) 0.034(3) 0.001(2) 0.006(3) -0.008(2)

loop_
_atom_type_symbol
_atom_type_description
_atom_type_scat_dispersion_real
_atom_type_scat_dispersion_imag
_atom_type_scat_source
C C 0.0033 0.0016 'International Tables Vol C Tables 4.2.6.8 and 6.1.1.4'
H H 0.0000 0.0000 'International Tables Vol C Tables 4.2.6.8 and 6.1.1.4'
Fe Fe 0.3463 0.8444 'International Tables Vol C Tables 4.2.6.8 and 6.1.1.4'

loop_
_geom_angle_atom_site_label_1
_geom_angle_atom_site_label_2
_geom_angle_atom_site_label_3
_geom_angle
C23 Fe1 C22 40.52(18)
C23 Fe1 C1 111.60(15)
C22 Fe1 C1 140.30(19)
C23 Fe1 C21 68.46(15)
C22 Fe1 C21 40.47(14)
C1 Fe1 C21 178.8(2)
C23 Fe1 C20 68.74(18)
C22 Fe1 C20 68.30(8)
C1 Fe1 C20 138.08(18)
C21 Fe1 C20 40.74(14)
C23 Fe1 C17 112.57(19)
C22 Fe1 C17 113.21(17)
C1 Fe1 C17 40.92(18)
C21 Fe1 C17 140.25(17)
C20 Fe1 C17 178.46(18)
C23 Fe1 C19 40.79(8)
C22 Fe1 C19 68.19(18)
C1 Fe1 C19 110.75(15)
C21 Fe1 C19 68.46(14)
C20 Fe1 C19 40.84(16)
C17 Fe1 C19 139.68(17)
C23 Fe1 C12 139.63(17)
C22 Fe1 C12 112.40(19)
C1 Fe1 C12 68.78(14)
C21 Fe1 C12 112.01(13)
C20 Fe1 C12 139.31(17)
C17 Fe1 C12 40.15(16)
C19 Fe1 C12 179.41(19)
C23 Fe1 C11 179.20(18)
C22 Fe1 C11 139.68(17)
C1 Fe1 C11 67.78(15)
C21 Fe1 C11 112.17(14)
C20 Fe1 C11 112.06(19)
C17 Fe1 C11 66.63(17)
C19 Fe1 C11 139.78(16)
C12 Fe1 C11 39.79(9)
C23 Fe1 C6 139.15(18)
C22 Fe1 C6 179.34(18)
C1 Fe1 C6 40.03(18)
C21 Fe1 C6 139.19(17)
C20 Fe1 C6 111.08(18)
C17 Fe1 C6 67.41(10)
C19 Fe1 C6 111.20(19)
C12 Fe1 C6 68.21(17)
C11 Fe1 C6 40.66(16)
C6 C1 C17 107.68(18)
C6 C1 C2 125.5(5)
C17 C1 C2 126.4(5)
C6 C1 Fe1 71.5(2)
C17 C1 Fe1 70.10(19)
C2 C1 Fe1 129.70(15)
C1 C2 C3 115.43(18)
C1 C2 H1 108.4(18)
C3 C2 H1 96.1(18)
C1 C2 H2 110.7(19)
C3 C2 H2 118.1(19)
H1 C2 H2 106(2)
C5 C3 C4 122.2(2)
C5 C3 C2 122.8(2)
C4 C3 C2 114.9(2)
C3 C4 H3 108.9(13)
C3 C4 H4 107(2)
H3 C4 H4 109(3)
C3 C4 H5 108(3)
H3 C4 H5 111(4)
H4 C4 H5 113(3)
C3 C5 H6 120.6(15)
C3 C5 H7 118.0(16)
H6 C5 H7 119(2)
C7 C6 C1 134.9(4)
C7 C6 C11 118.1(4)
C1 C6 C11 107.0(4)
C7 C6 Fe1 127.4(3)
C1 C6 Fe1 68.4(2)
C11 C6 Fe1 69.4(2)
C8 C7 C6 119.1(5)
C8 C7 H8 126(2)
C6 C7 H8 115(2)
C7 C8 C9 122.9(5)
C7 C8 H9 119(2)
C9 C8 H9 118(2)
C10 C9 C8 121.0(5)
C10 C9 H10 122(2)
C8 C9 H10 117(2)
C9 C10 C11 118.3(5)
C9 C10 H11 122(2)
C11 C10 H11 120(2)
C12 C11 C10 130.2(5)
C12 C11 C6 109.2(5)
C10 C11 C6 120.6(4)
C12 C11 Fe1 69.7(3)
C10 C11 Fe1 128.2(4)
C6 C11 Fe1 69.9(2)
C11 C12 C17 107.0(5)
C11 C12 C13 131.8(5)
C17 C12 C13 121.2(4)
C11 C12 Fe1 70.5(3)
C17 C12 Fe1 69.6(2)
C13 C12 Fe1 127.5(3)
C14 C13 C12 113.7(4)
C14 C13 H12 104.0(16)
C12 C13 H12 107.7(16)
C14 C13 H13 112.2(15)
C12 C13 H13 112.3(14)
H12 C13 H13 106(2)
C15 C14 C13 124.2(4)
C15 C14 C18 121.7(5)
C13 C14 C18 114.1(4)
C14 C15 C16 125.2(4)
C14 C15 H14 126(2)
C16 C15 H14 108(2)
C15 C16 C17 112.2(4)
C15 C16 H15 108.0(19)
C17 C16 H15 108(2)
C15 C16 H16 112(2)
C17 C16 H16 114(2)
H15 C16 H16 102(3)
C12 C17 C1 109.1(4)
C12 C17 C16 123.3(4)
C1 C17 C16 127.5(4)
C12 C17 Fe1 70.3(2)
C1 C17 Fe1 68.98(19)
C16 C17 Fe1 127.9(3)
C14 C18 H17 110(3)
C14 C18 H18 107(3)
H17 C18 H18 106(4)
C14 C18 H19 117(4)
H17 C18 H19 102(5)
H18 C18 H19 115(4)
C23 C19 C20 107.0(5)
C23 C19 C24 128.1(5)
C20 C19 C24 124.9(4)
C23 C19 Fe1 67.9(3)
C20 C19 Fe1 69.2(2)
C24 C19 Fe1 126.5(3)
C21 C20 C19 107.6(3)
C21 C20 C25 126.4(4)
C19 C20 C25 125.9(4)
C21 C20 Fe1 69.27(18)
C19 C20 Fe1 69.9(2)
C25 C20 Fe1 128.3(4)
C22 C21 C20 107.90(16)
C22 C21 C26 127.8(4)
C20 C21 C26 124.3(4)
C22 C21 Fe1 69.21(19)
C20 C21 Fe1 69.99(18)
C26 C21 Fe1 127.17(17)
C23 C22 C21 108.8(3)
C23 C22 C27 126.1(4)
C21 C22 C27 125.0(4)
C23 C22 Fe1 69.3(2)
C21 C22 Fe1 70.3(2)
C27 C22 Fe1 128.7(4)
C22 C23 C19 108.6(5)
C22 C23 C28 126.6(4)
C19 C23 C28 124.4(5)
C22 C23 Fe1 70.2(3)
C19 C23 Fe1 71.3(3)
C28 C23 Fe1 129.5(3)
C19 C24 H20 112(3)
C19 C24 H21 109(2)
H20 C24 H21 103(4)
C19 C24 H22 109(2)
H20 C24 H22 102(4)
H21 C24 H22 121(4)
C20 C25 H23 113(2)
C20 C25 H24 117(3)
H23 C25 H24 94(5)
C20 C25 H25 109.3(18)
H23 C25 H25 111(2)
H24 C25 H25 111(4)
C21 C26 H26 109.3(14)
C21 C26 H27 114(2)
H26 C26 H27 116(3)
C21 C26 H28 105.7(18)
H26 C26 H28 99(2)
H27 C26 H28 112(3)
C22 C27 H29 109.6(17)
C22 C27 H30 109(2)
H29 C27 H30 112(3)
C22 C27 H31 109(3)
H29 C27 H31 123(3)
H30 C27 H31 92(4)
C23 C28 H32 111(2)
C23 C28 H33 114(2)
H32 C28 H33 94(3)
C23 C28 H34 111.9(15)
H32 C28 H34 117(3)
H33 C28 H34 108(3)

loop_
_geom_bond_atom_site_label_1
_geom_bond_atom_site_label_2
_geom_bond_distance
Fe1 C23 2.028(4)
Fe1 C22 2.040(5)
Fe1 C1 2.0513(19)
Fe1 C21 2.0544(18)
Fe1 C20 2.064(4)
Fe1 C17 2.066(4)
Fe1 C19 2.074(4)
Fe1 C12 2.076(5)
Fe1 C11 2.086(4)
Fe1 C6 2.092(4)
C1 C6 1.419(6)
C1 C17 1.440(6)
C1 C2 1.504(3)
C2 C3 1.506(3)
C2 H1 1.09(4)
C2 H2 0.93(3)
C3 C5 1.305(3)
C3 C4 1.496(3)
C4 H3 0.98(3)
C4 H4 0.97(4)
C4 H5 0.93(5)
C5 H6 1.01(2)
C5 H7 1.00(3)
C6 C7 1.418(7)
C6 C11 1.452(6)
C7 C8 1.361(7)
C7 H8 0.88(3)
C8 C9 1.412(8)
C8 H9 0.93(4)
C9 C10 1.357(7)
C9 H10 1.06(3)
C10 C11 1.436(6)
C10 H11 0.96(3)
C11 C12 1.416(3)
C12 C17 1.422(6)
C12 C13 1.499(6)
C13 C14 1.495(6)
C13 H12 1.03(3)
C13 H13 1.01(2)
C14 C15 1.318(6)
C14 C18 1.516(6)
C15 C16 1.496(6)
C15 H14 1.05(5)
C16 C17 1.499(6)
C16 H15 1.04(3)
C16 H16 1.01(4)
C18 H17 0.98(5)
C18 H18 1.03(5)
C18 H19 0.92(6)
C19 C23 1.430(3)
C19 C20 1.444(6)
C19 C24 1.501(6)
C20 C21 1.434(5)
C20 C25 1.470(6)
C21 C22 1.416(5)
C21 C26 1.504(3)
C22 C23 1.409(6)
C22 C27 1.520(5)
C23 C28 1.492(6)
C24 H20 1.18(5)
C24 H21 1.00(4)
C24 H22 0.91(4)
C25 H23 0.91(3)
C25 H24 0.87(5)
C25 H25 1.01(3)
C26 H26 1.11(3)
C26 H27 0.88(3)
C26 H28 0.98(3)
C27 H29 1.08(3)
C27 H30 1.09(4)
C27 H31 0.93(4)
C28 H32 0.93(4)
C28 H33 0.89(3)
C28 H34 1.02(3)

loop_
_geom_torsion_atom_site_label_1
_geom_torsion_atom_site_label_2
_geom_torsion_atom_site_label_3
_geom_torsion_atom_site_label_4
_geom_torsion
C23 Fe1 C1 C6 -142.5(2)
C22 Fe1 C1 C6 -179.1(3)
C21 Fe1 C1 C6 -50(5)
C20 Fe1 C1 C6 -60.7(3)
C17 Fe1 C1 C6 117.48(17)
C19 Fe1 C1 C6 -98.6(3)
C12 Fe1 C1 C6 81.0(2)
C11 Fe1 C1 C6 38.0(2)
C23 Fe1 C1 C17 100.0(3)
C22 Fe1 C1 C17 63.4(3)
C21 Fe1 C1 C17 -168(5)
C20 Fe1 C1 C17 -178.2(3)
C19 Fe1 C1 C17 143.9(3)
C12 Fe1 C1 C17 -36.5(2)
C11 Fe1 C1 C17 -79.5(2)
C6 Fe1 C1 C17 -117.48(17)
C23 Fe1 C1 C2 -21.3(6)
C22 Fe1 C1 C2 -57.9(7)
C21 Fe1 C1 C2 71(6)
C20 Fe1 C1 C2 60.5(7)
C17 Fe1 C1 C2 -121.3(7)
C19 Fe1 C1 C2 22.6(6)
C12 Fe1 C1 C2 -157.8(6)
C11 Fe1 C1 C2 159.2(6)
C6 Fe1 C1 C2 121.2(7)
C6 C1 C2 C3 -89.1(6)
C17 C1 C2 C3 82.4(6)
Fe1 C1 C2 C3 176.0(5)
C1 C2 C3 C5 4.6(11)
C1 C2 C3 C4 -179.0(6)
C17 C1 C6 C7 -177.0(6)
C2 C1 C6 C7 -4.2(7)
Fe1 C1 C6 C7 121.9(6)
C17 C1 C6 C11 2.1(3)
C2 C1 C6 C11 174.9(3)
Fe1 C1 C6 C11 -59.0(3)
C17 C1 C6 Fe1 61.11(17)
C2 C1 C6 Fe1 -126.1(2)
C23 Fe1 C6 C7 -70.9(5)
C22 Fe1 C6 C7 -11(15)
C1 Fe1 C6 C7 -130.8(5)
C21 Fe1 C6 C7 47.8(5)
C20 Fe1 C6 C7 10.6(5)
C17 Fe1 C6 C7 -169.8(5)
C19 Fe1 C6 C7 -33.4(5)
C12 Fe1 C6 C7 146.7(5)
C11 Fe1 C6 C7 110.3(5)
C23 Fe1 C6 C1 59.9(4)
C22 Fe1 C6 C1 120(15)
C21 Fe1 C6 C1 178.6(2)
C20 Fe1 C6 C1 141.3(2)
C17 Fe1 C6 C1 -39.01(19)
C19 Fe1 C6 C1 97.4(2)
C12 Fe1 C6 C1 -82.5(3)
C11 Fe1 C6 C1 -118.9(4)
C23 Fe1 C6 C11 178.8(2)
C22 Fe1 C6 C11 -121(15)
C1 Fe1 C6 C11 118.9(4)
C21 Fe1 C6 C11 -62.5(3)
C20 Fe1 C6 C11 -99.7(3)
C17 Fe1 C6 C11 79.9(3)
C19 Fe1 C6 C11 -143.7(2)
C12 Fe1 C6 C11 36.4(2)
C1 C6 C7 C8 -179.6(5)
C11 C6 C7 C8 1.3(7)
Fe1 C6 C7 C8 -83.3(6)
C6 C7 C8 C9 -2.4(9)
C7 C8 C9 C10 1.1(10)
C8 C9 C10 C11 1.2(9)
C9 C10 C11 C12 -179.6(6)
C9 C10 C11 C6 -2.2(8)
C9 C10 C11 Fe1 85.3(6)
C7 C6 C11 C12 178.8(5)
C1 C6 C11 C12 -0.5(5)
Fe1 C6 C11 C12 -58.8(4)
C7 C6 C11 C10 0.9(7)
C1 C6 C11 C10 -178.4(4)
Fe1 C6 C11 C10 123.3(5)
C7 C6 C11 Fe1 -122.3(4)
C1 C6 C11 Fe1 58.3(2)
C23 Fe1 C11 C12 44(15)
C22 Fe1 C11 C12 -60.4(4)
C1 Fe1 C11 C12 83.1(4)
C21 Fe1 C11 C12 -98.2(3)
C20 Fe1 C11 C12 -142.4(3)
C17 Fe1 C11 C12 38.5(3)
C19 Fe1 C11 C12 179.4(3)
C6 Fe1 C11 C12 120.5(4)
C23 Fe1 C11 C10 169(20)
C22 Fe1 C11 C10 65.5(5)
C1 Fe1 C11 C10 -151.1(5)
C21 Fe1 C11 C10 27.6(5)
C20 Fe1 C11 C10 -16.5(5)
C17 Fe1 C11 C10 164.4(5)
C19 Fe1 C11 C10 -54.8(5)
C12 Fe1 C11 C10 125.8(6)
C6 Fe1 C11 C10 -113.7(5)
C23 Fe1 C11 C6 -77(14)
C22 Fe1 C11 C6 179.1(3)
C1 Fe1 C11 C6 -37.4(3)
C21 Fe1 C11 C6 141.3(3)
C20 Fe1 C11 C6 97.1(3)
C17 Fe1 C11 C6 -82.0(2)
C19 Fe1 C11 C6 58.8(4)
C12 Fe1 C11 C6 -120.5(4)
C10 C11 C12 C17 176.3(4)
C6 C11 C12 C17 -1.4(7)
Fe1 C11 C12 C17 -60.3(3)
C10 C11 C12 C13 0.0(12)
C6 C11 C12 C13 -177.7(4)
Fe1 C11 C12 C13 123.4(6)
C10 C11 C12 Fe1 -123.4(6)
C6 C11 C12 Fe1 58.9(3)
C23 Fe1 C12 C11 -179.1(3)
C22 Fe1 C12 C11 142.5(3)
C1 Fe1 C12 C11 -80.4(4)
C21 Fe1 C12 C11 98.7(3)
C20 Fe1 C12 C11 60.2(4)
C17 Fe1 C12 C11 -117.5(5)
C19 Fe1 C12 C11 -44(19)
C6 Fe1 C12 C11 -37.2(3)
C23 Fe1 C12 C17 -61.6(4)
C22 Fe1 C12 C17 -99.9(3)
C1 Fe1 C12 C17 37.2(3)
C21 Fe1 C12 C17 -143.8(3)
C20 Fe1 C12 C17 177.8(3)
C19 Fe1 C12 C17 74(19)
C11 Fe1 C12 C17 117.5(5)
C6 Fe1 C12 C17 80.3(2)
C23 Fe1 C12 C13 52.6(5)
C22 Fe1 C12 C13 14.3(5)
C1 Fe1 C12 C13 151.4(4)
C21 Fe1 C12 C13 -29.6(4)
C20 Fe1 C12 C13 -68.0(5)
C17 Fe1 C12 C13 114.2(5)
C19 Fe1 C12 C13 -172(100)
C11 Fe1 C12 C13 -128.3(6)
C6 Fe1 C12 C13 -165.4(4)
C11 C12 C13 C14 179.2(6)
C17 C12 C13 C14 3.4(7)
Fe1 C12 C13 C14 -83.8(5)
C12 C13 C14 C15 -4.8(7)
C12 C13 C14 C18 174.7(4)
C13 C14 C15 C16 2.0(9)
C18 C14 C15 C16 -177.4(5)
C14 C15 C16 C17 2.3(8)
C11 C12 C17 C1 2.8(6)
C13 C12 C17 C1 179.5(4)
Fe1 C12 C17 C1 -58.2(2)
C11 C12 C17 C16 -176.1(5)
C13 C12 C17 C16 0.7(7)
Fe1 C12 C17 C16 123.0(5)
C11 C12 C17 Fe1 60.9(4)
C13 C12 C17 Fe1 -122.3(4)
C6 C1 C17 C12 -3.1(3)
C2 C1 C17 C12 -175.8(3)
Fe1 C1 C17 C12 59.0(3)
C6 C1 C17 C16 175.7(5)
C2 C1 C17 C16 3.0(6)
Fe1 C1 C17 C16 -122.3(5)
C6 C1 C17 Fe1 -62.03(17)
C2 C1 C17 Fe1 125.2(2)
C15 C16 C17 C12 -3.5(7)
C15 C16 C17 C1 177.9(4)
C15 C16 C17 Fe1 86.5(5)
C23 Fe1 C17 C12 141.9(3)
C22 Fe1 C17 C12 97.7(3)
C1 Fe1 C17 C12 -120.7(4)
C21 Fe1 C17 C12 58.9(4)
C20 Fe1 C17 C12 -70(6)
C19 Fe1 C17 C12 -179.1(3)
C11 Fe1 C17 C12 -38.2(2)
C6 Fe1 C17 C12 -82.5(3)
C23 Fe1 C17 C1 -97.4(3)
C22 Fe1 C17 C1 -141.6(2)
C21 Fe1 C17 C1 179.6(2)
C20 Fe1 C17 C1 50(6)
C19 Fe1 C17 C1 -58.4(4)
C12 Fe1 C17 C1 120.7(4)
C11 Fe1 C17 C1 82.5(3)
C6 Fe1 C17 C1 38.17(19)
C23 Fe1 C17 C16 24.5(5)
C22 Fe1 C17 C16 -19.7(5)
C1 Fe1 C17 C16 121.9(5)
C21 Fe1 C17 C16 -58.5(5)
C20 Fe1 C17 C16 172(15)
C19 Fe1 C17 C16 63.5(5)
C12 Fe1 C17 C16 -117.4(5)
C11 Fe1 C17 C16 -155.6(5)
C6 Fe1 C17 C16 160.1(5)
C22 Fe1 C19 C23 37.9(3)
C1 Fe1 C19 C23 -99.4(4)
C21 Fe1 C19 C23 81.6(4)
C20 Fe1 C19 C23 119.5(5)
C17 Fe1 C19 C23 -62.8(5)
C12 Fe1 C19 C23 -136(18)
C11 Fe1 C19 C23 -179.1(3)
C6 Fe1 C19 C23 -142.4(3)
C23 Fe1 C19 C20 -119.5(5)
C22 Fe1 C19 C20 -81.6(2)
C1 Fe1 C19 C20 141.1(3)
C21 Fe1 C19 C20 -37.9(2)
C17 Fe1 C19 C20 177.8(3)
C12 Fe1 C19 C20 105(19)
C11 Fe1 C19 C20 61.4(4)
C6 Fe1 C19 C20 98.1(3)
C23 Fe1 C19 C24 121.8(6)
C22 Fe1 C19 C24 159.7(5)
C1 Fe1 C19 C24 22.4(5)
C21 Fe1 C19 C24 -156.6(5)
C20 Fe1 C19 C24 -118.7(5)
C17 Fe1 C19 C24 59.0(6)
C12 Fe1 C19 C24 -14(19)
C11 Fe1 C19 C24 -57.3(5)
C6 Fe1 C19 C24 -20.6(5)
C23 C19 C20 C21 1.7(6)
C24 C19 C20 C21 -180.0(4)
Fe1 C19 C20 C21 59.2(3)
C23 C19 C20 C25 179.1(6)
C24 C19 C20 C25 -2.6(8)
Fe1 C19 C20 C25 -123.4(5)
C23 C19 C20 Fe1 -57.5(4)
C24 C19 C20 Fe1 120.8(5)
C23 Fe1 C20 C21 -81.3(2)
C22 Fe1 C20 C21 -37.56(16)
C1 Fe1 C20 C21 179.7(2)
C17 Fe1 C20 C21 131(6)
C19 Fe1 C20 C21 -118.9(3)
C12 Fe1 C20 C21 62.0(3)
C11 Fe1 C20 C21 98.8(2)
C6 Fe1 C20 C21 142.7(2)
C23 Fe1 C20 C19 37.6(3)
C22 Fe1 C20 C19 81.3(3)
C1 Fe1 C20 C19 -61.5(4)
C21 Fe1 C20 C19 118.9(3)
C17 Fe1 C20 C19 -111(6)
C12 Fe1 C20 C19 -179.1(3)
C11 Fe1 C20 C19 -142.3(2)
C6 Fe1 C20 C19 -98.4(3)
C23 Fe1 C20 C25 158.1(5)
C22 Fe1 C20 C25 -158.2(5)
C1 Fe1 C20 C25 59.0(5)
C21 Fe1 C20 C25 -120.6(5)
C17 Fe1 C20 C25 10(6)
C19 Fe1 C20 C25 120.5(5)
C12 Fe1 C20 C25 -58.6(5)
C11 Fe1 C20 C25 -21.8(4)
C6 Fe1 C20 C25 22.0(4)
C19 C20 C21 C22 -0.6(3)
C25 C20 C21 C22 -178.0(6)
Fe1 C20 C21 C22 59.03(17)
C19 C20 C21 C26 178.3(3)
C25 C20 C21 C26 1.0(7)
Fe1 C20 C21 C26 -122.0(2)
C19 C20 C21 Fe1 -59.7(3)
C25 C20 C21 Fe1 123.0(6)
C23 Fe1 C21 C22 -37.2(2)
C1 Fe1 C21 C22 -130(5)
C20 Fe1 C21 C22 -119.21(16)
C17 Fe1 C21 C22 62.6(3)
C19 Fe1 C21 C22 -81.2(2)
C12 Fe1 C21 C22 99.2(3)
C11 Fe1 C21 C22 142.3(2)
C6 Fe1 C21 C22 -179.1(3)
C23 Fe1 C21 C20 82.0(2)
C22 Fe1 C21 C20 119.21(16)
C1 Fe1 C21 C20 -11(5)
C17 Fe1 C21 C20 -178.2(3)
C19 Fe1 C21 C20 38.0(2)
C12 Fe1 C21 C20 -141.6(3)
C11 Fe1 C21 C20 -98.5(3)
C6 Fe1 C21 C20 -59.9(3)
C23 Fe1 C21 C26 -159.5(5)
C22 Fe1 C21 C26 -122.3(6)
C1 Fe1 C21 C26 108(5)
C20 Fe1 C21 C26 118.5(6)
C17 Fe1 C21 C26 -59.7(6)
C19 Fe1 C21 C26 156.5(6)
C12 Fe1 C21 C26 -23.1(5)
C11 Fe1 C21 C26 20.0(5)
C6 Fe1 C21 C26 58.6(6)
C20 C21 C22 C23 -0.7(3)
C26 C21 C22 C23 -179.7(3)
Fe1 C21 C22 C23 58.8(3)
C20 C21 C22 C27 176.4(6)
C26 C21 C22 C27 -2.5(7)
Fe1 C21 C22 C27 -124.1(5)
C20 C21 C22 Fe1 -59.52(16)
C26 C21 C22 Fe1 121.6(3)
C1 Fe1 C22 C23 58.5(3)
C21 Fe1 C22 C23 -120.0(3)
C20 Fe1 C22 C23 -82.2(3)
C17 Fe1 C22 C23 98.1(3)
C19 Fe1 C22 C23 -38.1(2)
C12 Fe1 C22 C23 141.8(2)
C11 Fe1 C22 C23 178.8(2)
C6 Fe1 C22 C23 -61(15)
C23 Fe1 C22 C21 120.0(3)
C1 Fe1 C22 C21 178.6(2)
C20 Fe1 C22 C21 37.81(15)
C17 Fe1 C22 C21 -141.8(2)
C19 Fe1 C22 C21 81.9(2)
C12 Fe1 C22 C21 -98.1(2)
C11 Fe1 C22 C21 -61.2(3)
C6 Fe1 C22 C21 59(15)
C23 Fe1 C22 C27 -120.3(5)
C1 Fe1 C22 C27 -61.8(5)
C21 Fe1 C22 C27 119.7(5)
C20 Fe1 C22 C27 157.5(5)
C17 Fe1 C22 C27 -22.2(5)
C19 Fe1 C22 C27 -158.4(5)
C12 Fe1 C22 C27 21.5(5)
C11 Fe1 C22 C27 58.5(5)
C6 Fe1 C22 C27 179(100)
C21 C22 C23 C19 1.9(6)
C27 C22 C23 C19 -175.2(5)
Fe1 C22 C23 C19 61.3(4)
C21 C22 C23 C28 175.5(4)
C27 C22 C23 C28 -1.6(8)
Fe1 C22 C23 C28 -125.1(5)
C21 C22 C23 Fe1 -59.4(3)
C27 C22 C23 Fe1 123.5(5)
C20 C19 C23 C22 -2.2(7)
C24 C19 C23 C22 179.6(4)
Fe1 C19 C23 C22 -60.6(4)
C20 C19 C23 C28 -176.0(3)
C24 C19 C23 C28 5.8(10)
Fe1 C19 C23 C28 125.7(5)
C20 C19 C23 Fe1 58.3(3)
C24 C19 C23 Fe1 -119.9(6)
C1 Fe1 C23 C22 -144.1(3)
C21 Fe1 C23 C22 37.2(2)
C20 Fe1 C23 C22 81.1(2)
C17 Fe1 C23 C22 -99.8(3)
C19 Fe1 C23 C22 118.7(5)
C12 Fe1 C23 C22 -61.9(4)
C11 Fe1 C23 C22 -105(14)
C6 Fe1 C23 C22 179.1(3)
C22 Fe1 C23 C19 -118.7(5)
C1 Fe1 C23 C19 97.1(4)
C21 Fe1 C23 C19 -81.6(3)
C20 Fe1 C23 C19 -37.7(3)
C17 Fe1 C23 C19 141.5(3)
C12 Fe1 C23 C19 179.4(3)
C11 Fe1 C23 C19 136(14)
C6 Fe1 C23 C19 60.4(5)
C22 Fe1 C23 C28 121.6(6)
C1 Fe1 C23 C28 -22.5(5)
C21 Fe1 C23 C28 158.8(5)
C20 Fe1 C23 C28 -157.3(5)
C17 Fe1 C23 C28 21.8(5)
C19 Fe1 C23 C28 -119.7(7)
C12 Fe1 C23 C28 59.7(6)
C11 Fe1 C23 C28 17(15)
C6 Fe1 C23 C28 -59.2(6)
